data_7208197
loop_
_publ_author_name
'Seidlhofer, Beatrix'
'N\"ather, Christian'
'Bensch, Wolfgang'

_publ_section_title
;
 Using a Ni2+ complex as a structure-directing molecule: solvothermal
 synthesis and properties of [Ni(en)(tren)]4Sb14S25 featuring an
 unprecedented three-dimensional network architecture
;
_journal_issue 17
_journal_name_full CrystEngComm
_journal_page_first 5441
_journal_paper_doi 10.1039/c2ce25141h
_journal_volume 14
_journal_year 2012
_chemical_formula_moiety 'S25 Sb14, 4(C8 H26 N6 Ni)'
_chemical_formula_sum 'C32 H104 N24 Ni4 S25 Sb14'
_chemical_formula_weight 3566.23
_chemical_name_common '[Ni(en)(tren)]4Sb14S25'
_chemical_name_systematic
;
?
;
_space_group_IT_number 14
_symmetry_cell_setting monoclinic
_symmetry_space_group_name_Hall '-P 2ybc'
_symmetry_space_group_name_H-M 'P 1 21/c 1'
_atom_sites_solution_hydrogens geom
_atom_sites_solution_primary direct
_atom_sites_solution_secondary difmap
_audit_creation_method SHELXL-97
_cell_angle_alpha 90.00
_cell_angle_beta 98.8810(10)
_cell_angle_gamma 90.00
_cell_formula_units_Z 4
_cell_length_a 16.5428(3)
_cell_length_b 25.8974(4)
_cell_length_c 22.5225(4)
_cell_measurement_reflns_used 15953
_cell_measurement_temperature 293(2)
_cell_measurement_theta_max 24.63
_cell_measurement_theta_min 1.25
_cell_volume 9533.3(3)
_computing_cell_refinement 'STOE-IPDS Program Package'
_computing_data_collection 'STOE-IPDS Program Package'
_computing_data_reduction 'STOE-IPDS Program Package'
_computing_molecular_graphics 'Bruker SHELXTL'
_computing_publication_material 'Bruker SHELXTL'
_computing_structure_refinement 'SHELXL-97 (Sheldrick, 1997)'
_computing_structure_solution 'SHELXS-97 (Sheldrick, 1990)'
_diffrn_ambient_temperature 293(2)
_diffrn_measured_fraction_theta_full 0.991
_diffrn_measured_fraction_theta_max 0.991
_diffrn_measurement_device_type 'Stoe Imaging Plate Diffraction System'
_diffrn_measurement_method '\f scans'
_diffrn_radiation_monochromator graphite
_diffrn_radiation_source 'fine-focus sealed tube'
_diffrn_radiation_type MoK\a
_diffrn_radiation_wavelength 0.71073
_diffrn_reflns_av_R_equivalents 0.0342
_diffrn_reflns_av_sigmaI/netI 0.0272
_diffrn_reflns_limit_h_max 19
_diffrn_reflns_limit_h_min -19
_diffrn_reflns_limit_k_max 30
_diffrn_reflns_limit_k_min -27
_diffrn_reflns_limit_l_max 26
_diffrn_reflns_limit_l_min -23
_diffrn_reflns_number 63078
_diffrn_reflns_theta_full 24.63
_diffrn_reflns_theta_max 24.63
_diffrn_reflns_theta_min 1.25
_diffrn_standards_decay_% none
_diffrn_standards_interval_count 0
_diffrn_standards_interval_time 0
_diffrn_standards_number 0
_exptl_absorpt_coefficient_mu 5.252
_exptl_absorpt_correction_T_max 0.5230
_exptl_absorpt_correction_T_min 0.4033
_exptl_absorpt_correction_type numerical
_exptl_absorpt_process_details 'X-Shape (STOE & CIE, 1998)'
_exptl_crystal_colour orange
_exptl_crystal_density_diffrn 2.485
_exptl_crystal_density_method 'not measured'
_exptl_crystal_description rhombohedrons
_exptl_crystal_F_000 6760
_exptl_crystal_size_max 0.12
_exptl_crystal_size_mid 0.10
_exptl_crystal_size_min 0.07
_refine_diff_density_max 0.884
_refine_diff_density_min -0.773
_refine_diff_density_rms 0.117
_refine_ls_extinction_method none
_refine_ls_goodness_of_fit_ref 1.050
_refine_ls_hydrogen_treatment constr
_refine_ls_matrix_type full
_refine_ls_number_parameters 894
_refine_ls_number_reflns 15953
_refine_ls_number_restraints 3
_refine_ls_restrained_S_all 1.050
_refine_ls_R_factor_all 0.0469
_refine_ls_R_factor_gt 0.0357
_refine_ls_shift/su_max 0.002
_refine_ls_shift/su_mean 0.000
_refine_ls_structure_factor_coef Fsqd
_refine_ls_weighting_details 'calc w=1/[\s^2^(Fo^2^)+(0.0406P)^2^+18.6590P] where P=(Fo^2^+2Fc^2^)/3'
_refine_ls_weighting_scheme calc
_refine_ls_wR_factor_gt 0.0763
_refine_ls_wR_factor_ref 0.0800
_reflns_number_gt 13509
_reflns_number_total 15953
_reflns_threshold_expression >2sigma(I)
_cod_data_source_file c2ce25141h.txt
_cod_data_source_block chris
_cod_original_sg_symbol_H-M P2(1)/c
_cod_database_code 7208197

loop_
_symmetry_equiv_pos_as_xyz
'x, y, z'
'-x, y+1/2, -z+1/2'
'-x, -y, -z'
'x, -y-1/2, z-1/2'

loop_
_atom_site_label
_atom_site_type_symbol
_atom_site_fract_x
_atom_site_fract_y
_atom_site_fract_z
_atom_site_U_iso_or_equiv
_atom_site_adp_type
_atom_site_occupancy
_atom_site_symmetry_multiplicity
_atom_site_calc_flag
_atom_site_refinement_flags
_atom_site_disorder_assembly
_atom_site_disorder_group
Sb1 Sb 0.47267(3) 0.423077(17) 0.23697(2) 0.04006(10) Uani 1 1 d . . .
Sb2 Sb 0.32329(3) 0.690885(17) -0.00416(2) 0.03978(10) Uani 1 1 d . . .
Sb3 Sb 0.10940(2) 0.715485(17) 0.033677(19) 0.03772(10) Uani 1 1 d . . .
Sb4 Sb 0.09377(3) 0.548306(18) 0.23336(2) 0.04285(11) Uani 1 1 d . . .
Sb5 Sb 0.20275(3) 0.609248(17) 0.12176(2) 0.04052(10) Uani 1 1 d . . .
Sb6 Sb 0.69036(3) 0.468780(18) 0.25557(2) 0.04193(11) Uani 1 1 d . . .
Sb7 Sb 0.26813(2) 0.468311(16) 0.264584(19) 0.03770(10) Uani 1 1 d . . .
Sb8 Sb -0.13347(3) 0.953229(18) -0.26312(2) 0.04469(11) Uani 1 1 d . . .
Sb9 Sb -0.04435(3) 0.822311(18) 0.00749(2) 0.04400(11) Uani 1 1 d . . .
Sb10 Sb 0.52536(3) 0.725379(17) -0.01111(2) 0.04134(11) Uani 1 1 d . . .
Sb11 Sb 0.71870(3) 0.806346(19) 0.02147(2) 0.04739(12) Uani 1 1 d . . .
Sb12 Sb 0.60593(3) 0.381998(18) 0.12995(2) 0.04335(11) Uani 1 1 d . . .
Sb13 Sb 0.38620(3) 0.376169(17) 0.37044(2) 0.04062(10) Uani 1 1 d . . .
Sb14 Sb -0.11720(3) 0.885548(19) -0.13035(2) 0.04762(12) Uani 1 1 d . . .
Ni1 Ni 0.23572(5) 0.95789(3) 0.01050(4) 0.03839(19) Uani 1 1 d . . .
Ni2 Ni 0.07828(5) 0.70233(3) -0.23113(4) 0.03501(17) Uani 1 1 d . . .
Ni3 Ni 0.56785(5) 0.81434(3) -0.24817(4) 0.03861(18) Uani 1 1 d . E .
Ni4 Ni 0.25104(5) 0.43451(3) -0.02451(4) 0.04038(19) Uani 1 1 d . F .
S1 S 0.07827(11) 0.62367(7) 0.16746(8) 0.0484(4) Uani 1 1 d . . .
S2 S 0.15050(12) 0.60178(7) 0.01893(8) 0.0517(4) Uani 1 1 d . . .
S3 S 0.41454(10) 0.76100(7) 0.03877(8) 0.0473(4) Uani 1 1 d . . .
S4 S 0.64146(11) 0.74095(7) 0.07269(9) 0.0507(4) Uani 1 1 d . . .
S5 S 0.23458(10) 0.55984(7) 0.28949(8) 0.0431(4) Uani 1 1 d . . .
S6 S 0.49830(11) 0.63822(7) 0.01267(9) 0.0499(4) Uani 1 1 d . . .
S7 S 0.66549(11) 0.37052(7) 0.23572(8) 0.0480(4) Uani 1 1 d . . .
S8 S 0.56965(10) 0.48941(7) 0.18541(9) 0.0500(4) Uani 1 1 d . . .
S9 S 0.38730(10) 0.46956(6) 0.35710(8) 0.0412(4) Uani 1 1 d . . .
S10 S 0.08854(10) 0.80614(7) 0.07064(8) 0.0458(4) Uani 1 1 d . . .
S11 S 0.35255(11) 0.35946(7) 0.26338(8) 0.0478(4) Uani 1 1 d . . .
S12 S 0.14009(11) 0.48923(7) 0.16573(9) 0.0523(4) Uani 1 1 d . . .
S13 S 0.01219(11) 0.88330(8) -0.06105(9) 0.0550(5) Uani 1 1 d . . .
S14 S 0.19805(10) 0.74521(7) -0.03630(7) 0.0415(4) Uani 1 1 d . . .
S15 S 0.22572(10) 0.70519(7) 0.11674(8) 0.0452(4) Uani 1 1 d . . .
S16 S -0.09976(13) 0.97795(7) -0.15660(9) 0.0567(5) Uani 1 1 d . . .
S17 S 0.80515(11) 0.45768(7) 0.20237(9) 0.0502(4) Uani 1 1 d . . .
S18 S 0.72928(11) 0.57251(7) 0.23941(11) 0.0571(5) Uani 1 1 d . . .
S19 S -0.08195(13) 0.85321(8) -0.22055(9) 0.0593(5) Uani 1 1 d . . .
S20 S 0.46661(10) 0.36485(8) 0.14998(8) 0.0498(4) Uani 1 1 d . . .
S21 S 0.35723(11) 0.70744(7) -0.10664(8) 0.0471(4) Uani 1 1 d . . .
S22 S 0.75392(10) 0.86276(8) 0.11011(9) 0.0523(4) Uani 1 1 d . . .
S23 S -0.05770(14) 0.75053(8) -0.05457(10) 0.0634(5) Uani 1 1 d . . .
S24 S 0.36525(10) 0.48522(7) 0.19568(8) 0.0456(4) Uani 1 1 d . . .
S25 S 0.61156(15) 0.85346(10) -0.03199(11) 0.0732(6) Uani 1 1 d . . .
N11 N 0.3568(3) 0.9317(2) 0.0216(3) 0.0431(13) Uani 1 1 d . . .
N12 N 0.2906(4) 1.0211(2) 0.0658(3) 0.0532(15) Uani 1 1 d . . .
H12A H 0.2809 1.0512 0.0459 0.064 Uiso 1 1 calc R . .
H12B H 0.2687 1.0229 0.0999 0.064 Uiso 1 1 calc R . .
N13 N 0.2189(3) 0.8922(2) -0.0501(3) 0.0487(14) Uani 1 1 d . . .
H13A H 0.1867 0.8686 -0.0360 0.058 Uiso 1 1 calc R . .
H13B H 0.1940 0.9025 -0.0865 0.058 Uiso 1 1 calc R . .
N14 N 0.2290(4) 0.9094(2) 0.0847(3) 0.0544(15) Uani 1 1 d . . .
H14A H 0.2350 0.9282 0.1187 0.065 Uiso 1 1 calc R . .
H14B H 0.1798 0.8938 0.0804 0.065 Uiso 1 1 calc R . .
N15 N 0.2297(3) 1.0043(2) -0.0682(3) 0.0503(14) Uani 1 1 d . . .
H15A H 0.2568 1.0342 -0.0595 0.060 Uiso 1 1 calc R . .
H15B H 0.2525 0.9876 -0.0965 0.060 Uiso 1 1 calc R . .
N16 N 0.1149(3) 0.9852(2) 0.0057(3) 0.0506(15) Uani 1 1 d . . .
H16A H 0.0795 0.9593 -0.0054 0.061 Uiso 1 1 calc R . .
H16B H 0.1068 0.9965 0.0421 0.061 Uiso 1 1 calc R . .
N21 N -0.0292(3) 0.6608(2) -0.2274(2) 0.0412(12) Uani 1 1 d . . .
N22 N -0.0005(3) 0.7435(2) -0.3009(3) 0.0483(14) Uani 1 1 d . . .
H22A H -0.0004 0.7774 -0.2919 0.058 Uiso 1 1 calc R . .
H22B H 0.0183 0.7398 -0.3361 0.058 Uiso 1 1 calc R . .
N23 N 0.1240(4) 0.6562(2) -0.1542(3) 0.0470(13) Uani 1 1 d . . .
H23A H 0.1645 0.6355 -0.1627 0.056 Uiso 1 1 calc R . .
H23B H 0.1445 0.6767 -0.1232 0.056 Uiso 1 1 calc R . .
N24 N 0.0990(3) 0.6419(2) -0.2903(3) 0.0471(13) Uani 1 1 d . . .
H24A H 0.1222 0.6547 -0.3208 0.057 Uiso 1 1 calc R . .
H24B H 0.1334 0.6185 -0.2706 0.057 Uiso 1 1 calc R . .
N25 N 0.0658(3) 0.7654(2) -0.1722(3) 0.0415(12) Uani 1 1 d . . .
H25A H 0.0138 0.7768 -0.1779 0.050 Uiso 1 1 calc R . .
H25B H 0.0788 0.7552 -0.1337 0.050 Uiso 1 1 calc R . .
N26 N 0.1863(3) 0.7412(2) -0.2405(3) 0.0478(14) Uani 1 1 d . . .
H26A H 0.2287 0.7192 -0.2339 0.057 Uiso 1 1 calc R . .
H26B H 0.1829 0.7533 -0.2783 0.057 Uiso 1 1 calc R . .
N31 N 0.4446(3) 0.8226(2) -0.2433(3) 0.0463(13) Uani 1 1 d . E .
N32 N 0.5411(5) 0.8622(3) -0.3239(3) 0.067(2) Uani 1 1 d . . .
H32A H 0.5808 0.8860 -0.3233 0.080 Uiso 0.70 1 calc PR A 1
H32B H 0.5400 0.8431 -0.3574 0.080 Uiso 0.70 1 calc PR A 1
H32C H 0.5554 0.8951 -0.3149 0.080 Uiso 0.30 1 calc PR A 2
H32D H 0.5668 0.8513 -0.3540 0.080 Uiso 0.30 1 calc PR A 2
N33 N 0.5760(3) 0.8808(2) -0.1883(3) 0.0473(14) Uani 1 1 d . . .
H33A H 0.6073 0.8730 -0.1531 0.057 Uiso 1 1 calc R E .
H33B H 0.5994 0.9075 -0.2048 0.057 Uiso 1 1 calc R . .
N34 N 0.5252(4) 0.7474(2) -0.2981(3) 0.0526(15) Uani 1 1 d . . .
H34A H 0.5327 0.7513 -0.3366 0.063 Uiso 1 1 calc R E .
H34B H 0.5541 0.7197 -0.2829 0.063 Uiso 1 1 calc R . .
N35 N 0.6902(4) 0.8027(3) -0.2578(5) 0.088(3) Uani 1 1 d . . .
H35A H 0.6923 0.7901 -0.2948 0.106 Uiso 1 1 calc R E .
H35B H 0.7163 0.8333 -0.2547 0.106 Uiso 1 1 calc R . .
N36 N 0.6059(5) 0.7690(3) -0.1685(4) 0.080(2) Uani 1 1 d . . .
H36A H 0.5847 0.7815 -0.1369 0.096 Uiso 1 1 calc R E .
H36B H 0.5914 0.7357 -0.1743 0.096 Uiso 1 1 calc R . .
N41 N 0.1456(4) 0.3991(2) -0.0032(3) 0.0515(15) Uani 1 1 d . . .
N42 N 0.1639(4) 0.4887(3) -0.0677(3) 0.0641(18) Uani 1 1 d . . .
H42A H 0.1738 0.5200 -0.0509 0.077 Uiso 1 1 calc R . .
H42B H 0.1688 0.4911 -0.1068 0.077 Uiso 1 1 calc R . .
N43 N 0.3095(4) 0.3788(3) 0.0356(3) 0.0699(19) Uani 1 1 d . . .
H43A H 0.3389 0.3573 0.0158 0.084 Uiso 1 1 calc R . .
H43B H 0.3441 0.3946 0.0647 0.084 Uiso 1 1 calc R . .
N44 N 0.2377(5) 0.3793(3) -0.0947(3) 0.0647(18) Uani 1 1 d . . .
H44A H 0.2489 0.3939 -0.1288 0.078 Uiso 1 1 calc R . .
H44B H 0.2728 0.3530 -0.0850 0.078 Uiso 1 1 calc R . .
N45 N 0.3574(5) 0.4654(3) -0.0502(4) 0.077(2) Uani 1 1 d D . .
H45A H 0.3911 0.4399 -0.0584 0.092 Uiso 0.50 1 calc PR B 1
H45B H 0.3448 0.4851 -0.0833 0.092 Uiso 0.50 1 calc PR B 1
H45C H 0.4008 0.4453 -0.0369 0.092 Uiso 0.50 1 calc PR B 2
H45D H 0.3522 0.4675 -0.0905 0.092 Uiso 0.50 1 calc PR B 2
N46 N 0.2771(4) 0.4905(3) 0.0458(3) 0.0560(16) Uani 1 1 d D . .
H46A H 0.2306 0.5072 0.0502 0.067 Uiso 0.50 1 calc PR C 1
H46B H 0.2954 0.4742 0.0806 0.067 Uiso 0.50 1 calc PR C 1
H46C H 0.2433 0.5179 0.0391 0.067 Uiso 0.50 1 calc PR C 2
H46D H 0.2726 0.4767 0.0818 0.067 Uiso 0.50 1 calc PR C 2
C11 C 0.4083(4) 0.9785(3) 0.0333(4) 0.0514(18) Uani 1 1 d . . .
H11A H 0.4067 0.9979 -0.0037 0.062 Uiso 1 1 calc R . .
H11B H 0.4646 0.9684 0.0469 0.062 Uiso 1 1 calc R . .
C12 C 0.3792(5) 1.0124(3) 0.0802(4) 0.060(2) Uani 1 1 d . . .
H12C H 0.3918 0.9960 0.1193 0.072 Uiso 1 1 calc R . .
H12D H 0.4076 1.0453 0.0821 0.072 Uiso 1 1 calc R . .
C13 C 0.3680(4) 0.9063(3) -0.0350(3) 0.0496(17) Uani 1 1 d . . .
H13C H 0.4198 0.8880 -0.0294 0.060 Uiso 1 1 calc R . .
H13D H 0.3697 0.9323 -0.0658 0.060 Uiso 1 1 calc R . .
C14 C 0.2992(4) 0.8686(3) -0.0556(3) 0.0509(17) Uani 1 1 d . . .
H14C H 0.3002 0.8590 -0.0971 0.061 Uiso 1 1 calc R . .
H14D H 0.3068 0.8375 -0.0313 0.061 Uiso 1 1 calc R . .
C15 C 0.3715(4) 0.8955(3) 0.0741(3) 0.0508(17) Uani 1 1 d . . .
H15C H 0.3974 0.9144 0.1091 0.061 Uiso 1 1 calc R . .
H15D H 0.4091 0.8687 0.0656 0.061 Uiso 1 1 calc R . .
C16 C 0.2939(5) 0.8705(3) 0.0884(4) 0.0569(19) Uani 1 1 d . . .
H16C H 0.2773 0.8428 0.0601 0.068 Uiso 1 1 calc R . .
H16D H 0.3038 0.8558 0.1285 0.068 Uiso 1 1 calc R . .
C17 C 0.1422(4) 1.0147(3) -0.0902(4) 0.0577(19) Uani 1 1 d . . .
H17A H 0.1170 0.9845 -0.1109 0.069 Uiso 1 1 calc R . .
H17B H 0.1371 1.0433 -0.1183 0.069 Uiso 1 1 calc R . .
C18 C 0.1005(5) 1.0275(3) -0.0381(4) 0.063(2) Uani 1 1 d . . .
H18A H 0.1220 1.0595 -0.0197 0.076 Uiso 1 1 calc R . .
H18B H 0.0422 1.0317 -0.0513 0.076 Uiso 1 1 calc R . .
C21 C -0.0973(4) 0.6965(3) -0.2479(4) 0.0573(19) Uani 1 1 d . . .
H21A H -0.1007 0.7223 -0.2172 0.069 Uiso 1 1 calc R . .
H21B H -0.1484 0.6775 -0.2544 0.069 Uiso 1 1 calc R . .
C22 C -0.0844(4) 0.7231(3) -0.3063(4) 0.0566(19) Uani 1 1 d . . .
H22C H -0.0937 0.6985 -0.3392 0.068 Uiso 1 1 calc R . .
H22D H -0.1233 0.7511 -0.3151 0.068 Uiso 1 1 calc R . .
C23 C -0.0258(5) 0.6464(3) -0.1632(3) 0.0491(17) Uani 1 1 d . . .
H23C H -0.0677 0.6209 -0.1596 0.059 Uiso 1 1 calc R . .
H23D H -0.0368 0.6766 -0.1404 0.059 Uiso 1 1 calc R . .
C24 C 0.0568(5) 0.6247(3) -0.1378(3) 0.0571(19) Uani 1 1 d . . .
H24C H 0.0617 0.6231 -0.0943 0.069 Uiso 1 1 calc R . .
H24D H 0.0613 0.5898 -0.1525 0.069 Uiso 1 1 calc R . .
C25 C -0.0329(5) 0.6133(3) -0.2649(3) 0.0518(17) Uani 1 1 d . . .
H25C H -0.0891 0.6073 -0.2832 0.062 Uiso 1 1 calc R . .
H25D H -0.0153 0.5840 -0.2393 0.062 Uiso 1 1 calc R . .
C26 C 0.0206(5) 0.6171(3) -0.3140(3) 0.0559(19) Uani 1 1 d . . .
H26C H 0.0305 0.5828 -0.3286 0.067 Uiso 1 1 calc R . .
H26D H -0.0074 0.6371 -0.3474 0.067 Uiso 1 1 calc R . .
C27 C 0.2002(4) 0.7844(3) -0.1978(3) 0.0501(17) Uani 1 1 d . . .
H27A H 0.2310 0.8113 -0.2144 0.060 Uiso 1 1 calc R . .
H27B H 0.2322 0.7725 -0.1606 0.060 Uiso 1 1 calc R . .
C28 C 0.1205(4) 0.8061(3) -0.1852(4) 0.0481(17) Uani 1 1 d . . .
H28A H 0.1308 0.8294 -0.1511 0.058 Uiso 1 1 calc R . .
H28B H 0.0948 0.8257 -0.2197 0.058 Uiso 1 1 calc R . .
C31 C 0.4058(5) 0.8536(3) -0.2958(5) 0.075(3) Uani 1 1 d . . .
H31A H 0.3659 0.8768 -0.2829 0.090 Uiso 0.70 1 calc PR D 1
H31B H 0.3768 0.8305 -0.3257 0.090 Uiso 0.70 1 calc PR D 1
H31C H 0.3507 0.8404 -0.3073 0.090 Uiso 0.30 1 calc PR D 2
H31D H 0.4006 0.8887 -0.2818 0.090 Uiso 0.30 1 calc PR D 2
C32A C 0.4691(9) 0.8860(6) -0.3255(6) 0.076(4) Uani 0.70 1 d P E 1
H32E H 0.4463 0.8931 -0.3670 0.092 Uiso 0.70 1 calc PR E 1
H32F H 0.4779 0.9188 -0.3047 0.092 Uiso 0.70 1 calc PR E 1
C32B C 0.4376(16) 0.8562(12) -0.3424(13) 0.054(6) Uiso 0.30 1 d P E 2
H32G H 0.4157 0.8856 -0.3662 0.065 Uiso 0.30 1 calc PR E 2
H32H H 0.4247 0.8252 -0.3663 0.065 Uiso 0.30 1 calc PR E 2
C33 C 0.4385(5) 0.8487(3) -0.1858(4) 0.064(2) Uani 1 1 d . . .
H33C H 0.4543 0.8249 -0.1528 0.077 Uiso 1 1 calc R E .
H33D H 0.3822 0.8590 -0.1852 0.077 Uiso 1 1 calc R . .
C34 C 0.4929(5) 0.8955(3) -0.1778(4) 0.061(2) Uani 1 1 d . E .
H34C H 0.4711 0.9221 -0.2060 0.073 Uiso 1 1 calc R . .
H34D H 0.4952 0.9090 -0.1374 0.073 Uiso 1 1 calc R . .
C35 C 0.4116(5) 0.7695(3) -0.2449(4) 0.063(2) Uani 1 1 d . . .
H35C H 0.3524 0.7707 -0.2501 0.076 Uiso 1 1 calc R E .
H35D H 0.4309 0.7524 -0.2071 0.076 Uiso 1 1 calc R . .
C36 C 0.4381(5) 0.7391(3) -0.2956(4) 0.0585(19) Uani 1 1 d . E .
H36C H 0.4283 0.7026 -0.2899 0.070 Uiso 1 1 calc R . .
H36D H 0.4060 0.7496 -0.3334 0.070 Uiso 1 1 calc R . .
C37 C 0.7313(7) 0.7685(4) -0.2148(8) 0.123(6) Uani 1 1 d . E .
H37A H 0.7896 0.7753 -0.2091 0.148 Uiso 1 1 calc R . .
H37B H 0.7223 0.7331 -0.2286 0.148 Uiso 1 1 calc R . .
C38 C 0.7005(7) 0.7755(5) -0.1593(6) 0.106(4) Uani 1 1 d . E .
H38A H 0.7150 0.8098 -0.1437 0.127 Uiso 1 1 calc R . .
H38B H 0.7256 0.7505 -0.1302 0.127 Uiso 1 1 calc R . .
C41 C 0.0842(5) 0.4404(4) -0.0053(5) 0.081(3) Uani 1 1 d . . .
H41A H 0.0976 0.4625 0.0296 0.098 Uiso 1 1 calc R . .
H41B H 0.0308 0.4253 -0.0040 0.098 Uiso 1 1 calc R . .
C42 C 0.0808(6) 0.4727(4) -0.0621(5) 0.089(3) Uani 1 1 d . . .
H42C H 0.0577 0.4525 -0.0969 0.106 Uiso 1 1 calc R . .
H42D H 0.0465 0.5028 -0.0598 0.106 Uiso 1 1 calc R . .
C43 C 0.1702(6) 0.3780(4) 0.0580(4) 0.072(3) Uani 1 1 d . . .
H43C H 0.1278 0.3551 0.0677 0.086 Uiso 1 1 calc R . .
H43D H 0.1762 0.4061 0.0868 0.086 Uiso 1 1 calc R . .
C44 C 0.2493(6) 0.3490(3) 0.0625(4) 0.074(3) Uani 1 1 d . . .
H44C H 0.2703 0.3423 0.1045 0.089 Uiso 1 1 calc R . .
H44D H 0.2400 0.3161 0.0421 0.089 Uiso 1 1 calc R . .
C45 C 0.1193(6) 0.3559(4) -0.0467(4) 0.076(3) Uani 1 1 d . . .
H45E H 0.1358 0.3232 -0.0276 0.091 Uiso 1 1 calc R . .
H45F H 0.0601 0.3559 -0.0564 0.091 Uiso 1 1 calc R . .
C46 C 0.1550(7) 0.3606(4) -0.1034(4) 0.087(3) Uani 1 1 d . . .
H46E H 0.1535 0.3269 -0.1225 0.105 Uiso 1 1 calc R . .
H46F H 0.1211 0.3837 -0.1305 0.105 Uiso 1 1 calc R . .
C47A C 0.3982(11) 0.4977(8) 0.0020(9) 0.083(6) Uiso 0.50 1 d PD F 1
H47A H 0.4365 0.5212 -0.0125 0.100 Uiso 0.50 1 calc PR F 1
H47B H 0.4294 0.4750 0.0313 0.100 Uiso 0.50 1 calc PR F 1
C48A C 0.3395(10) 0.5289(6) 0.0331(8) 0.060(4) Uiso 0.50 1 d PD F 1
H48A H 0.3674 0.5440 0.0701 0.073 Uiso 0.50 1 calc PR F 1
H48B H 0.3143 0.5563 0.0072 0.073 Uiso 0.50 1 calc PR F 1
C47B C 0.3684(13) 0.5166(6) -0.0236(8) 0.075(5) Uiso 0.50 1 d PD F 2
H47C H 0.3247 0.5397 -0.0405 0.090 Uiso 0.50 1 calc PR F 2
H47D H 0.4206 0.5313 -0.0292 0.090 Uiso 0.50 1 calc PR F 2
C48B C 0.3653(9) 0.5057(8) 0.0423(7) 0.067(5) Uiso 0.50 1 d PD F 2
H48C H 0.3806 0.5363 0.0664 0.081 Uiso 0.50 1 calc PR F 2
H48D H 0.4024 0.4779 0.0568 0.081 Uiso 0.50 1 calc PR F 2

loop_
_atom_site_aniso_label
_atom_site_aniso_U_11
_atom_site_aniso_U_22
_atom_site_aniso_U_33
_atom_site_aniso_U_23
_atom_site_aniso_U_13
_atom_site_aniso_U_12
Sb1 0.0391(2) 0.0442(3) 0.0364(2) -0.00415(19) 0.00411(17) 0.00436(18)
Sb2 0.0413(2) 0.0395(2) 0.0382(2) -0.00002(19) 0.00533(18) 0.00280(18)
Sb3 0.0364(2) 0.0391(2) 0.0375(2) -0.00089(18) 0.00516(17) -0.00065(17)
Sb4 0.0362(2) 0.0493(3) 0.0434(3) 0.0061(2) 0.00729(19) 0.00161(18)
Sb5 0.0394(2) 0.0421(2) 0.0382(2) 0.00029(19) 0.00018(18) 0.00220(18)
Sb6 0.0424(2) 0.0488(3) 0.0352(2) -0.00146(19) 0.00800(18) -0.00023(19)
Sb7 0.0372(2) 0.0382(2) 0.0382(2) 0.00050(18) 0.00737(17) 0.00017(17)
Sb8 0.0412(2) 0.0486(3) 0.0451(3) -0.0026(2) 0.00930(19) 0.00224(19)
Sb9 0.0415(2) 0.0434(3) 0.0480(3) -0.0027(2) 0.00971(19) 0.00341(19)
Sb10 0.0412(2) 0.0425(2) 0.0414(3) 0.00022(19) 0.00988(18) 0.00025(18)
Sb11 0.0472(3) 0.0478(3) 0.0498(3) -0.0065(2) 0.0160(2) -0.0036(2)
Sb12 0.0429(2) 0.0440(3) 0.0447(3) -0.0036(2) 0.01188(19) 0.00046(19)
Sb13 0.0358(2) 0.0426(2) 0.0432(3) 0.00460(19) 0.00519(18) 0.00391(18)
Sb14 0.0425(2) 0.0460(3) 0.0535(3) -0.0012(2) 0.0046(2) 0.00045(19)
Ni1 0.0387(4) 0.0396(5) 0.0380(5) -0.0039(4) 0.0096(3) -0.0062(3)
Ni2 0.0370(4) 0.0348(4) 0.0334(4) 0.0009(3) 0.0060(3) 0.0018(3)
Ni3 0.0344(4) 0.0382(4) 0.0433(5) -0.0024(4) 0.0063(3) -0.0006(3)
Ni4 0.0415(4) 0.0429(5) 0.0381(5) 0.0048(4) 0.0104(4) 0.0047(4)
S1 0.0477(9) 0.0495(10) 0.0483(10) 0.0059(8) 0.0082(8) 0.0119(8)
S2 0.0644(11) 0.0500(11) 0.0380(10) -0.0047(8) -0.0009(8) -0.0015(8)
S3 0.0434(9) 0.0468(10) 0.0511(11) -0.0126(8) 0.0057(8) 0.0046(7)
S4 0.0466(9) 0.0514(11) 0.0517(11) 0.0086(8) 0.0006(8) -0.0044(8)
S5 0.0432(9) 0.0424(9) 0.0422(9) -0.0047(7) 0.0017(7) 0.0040(7)
S6 0.0505(10) 0.0393(9) 0.0614(12) 0.0037(8) 0.0135(8) 0.0034(7)
S7 0.0550(10) 0.0412(9) 0.0456(10) 0.0008(8) 0.0011(8) -0.0042(8)
S8 0.0400(9) 0.0503(10) 0.0580(11) 0.0078(9) 0.0025(8) 0.0015(7)
S9 0.0421(8) 0.0408(9) 0.0403(9) -0.0036(7) 0.0049(7) -0.0010(7)
S10 0.0474(9) 0.0464(10) 0.0421(9) -0.0085(8) 0.0022(7) 0.0050(7)
S11 0.0577(10) 0.0416(10) 0.0451(10) -0.0067(8) 0.0108(8) -0.0031(8)
S12 0.0542(10) 0.0492(11) 0.0506(11) -0.0103(8) -0.0004(8) 0.0009(8)
S13 0.0493(10) 0.0531(11) 0.0588(12) 0.0082(9) -0.0040(8) -0.0127(8)
S14 0.0403(8) 0.0488(10) 0.0362(9) 0.0055(7) 0.0086(7) 0.0070(7)
S15 0.0492(9) 0.0419(9) 0.0407(9) 0.0007(7) -0.0049(7) -0.0041(7)
S16 0.0776(13) 0.0445(10) 0.0464(11) -0.0048(8) 0.0046(9) 0.0025(9)
S17 0.0508(10) 0.0405(10) 0.0639(12) -0.0047(8) 0.0236(9) 0.0028(7)
S18 0.0441(9) 0.0385(10) 0.0902(15) -0.0017(10) 0.0152(9) 0.0026(7)
S19 0.0680(12) 0.0529(11) 0.0541(12) -0.0078(9) -0.0001(9) 0.0200(9)
S20 0.0404(9) 0.0614(11) 0.0488(10) -0.0193(9) 0.0109(7) -0.0053(8)
S21 0.0559(10) 0.0494(10) 0.0371(9) 0.0013(8) 0.0108(8) 0.0127(8)
S22 0.0375(9) 0.0572(11) 0.0612(12) -0.0160(9) 0.0048(8) -0.0019(8)
S23 0.0771(13) 0.0524(12) 0.0611(13) -0.0127(10) 0.0115(10) -0.0181(10)
S24 0.0430(9) 0.0535(10) 0.0425(9) 0.0103(8) 0.0130(7) 0.0102(7)
S25 0.0858(15) 0.0715(15) 0.0581(13) 0.0177(11) -0.0022(11) 0.0046(12)
N11 0.043(3) 0.041(3) 0.044(3) 0.001(3) 0.005(2) -0.005(2)
N12 0.060(4) 0.047(4) 0.052(4) -0.008(3) 0.008(3) -0.005(3)
N13 0.045(3) 0.051(4) 0.049(4) -0.008(3) 0.004(3) -0.002(3)
N14 0.064(4) 0.055(4) 0.046(4) -0.003(3) 0.015(3) -0.018(3)
N15 0.047(3) 0.052(4) 0.055(4) 0.008(3) 0.019(3) 0.005(3)
N16 0.045(3) 0.056(4) 0.054(4) -0.013(3) 0.019(3) -0.004(3)
N21 0.044(3) 0.039(3) 0.041(3) -0.006(2) 0.007(2) 0.001(2)
N22 0.056(3) 0.044(3) 0.042(3) 0.003(3) 0.000(3) 0.002(3)
N23 0.057(3) 0.036(3) 0.046(3) -0.001(3) 0.004(3) 0.007(3)
N24 0.056(3) 0.049(3) 0.037(3) 0.004(3) 0.010(3) 0.005(3)
N25 0.041(3) 0.042(3) 0.043(3) 0.002(2) 0.008(2) 0.005(2)
N26 0.050(3) 0.049(3) 0.047(3) 0.002(3) 0.013(3) 0.001(3)
N31 0.039(3) 0.046(3) 0.053(4) -0.003(3) 0.007(3) -0.001(2)
N32 0.095(6) 0.062(4) 0.045(4) 0.002(3) 0.013(4) -0.031(4)
N33 0.045(3) 0.052(4) 0.045(3) -0.005(3) 0.008(3) -0.007(3)
N34 0.054(3) 0.048(4) 0.057(4) -0.007(3) 0.015(3) -0.002(3)
N35 0.055(4) 0.057(5) 0.156(9) -0.038(5) 0.028(5) -0.004(4)
N36 0.102(6) 0.052(4) 0.075(5) 0.011(4) -0.021(4) -0.002(4)
N41 0.050(3) 0.055(4) 0.051(4) -0.018(3) 0.012(3) -0.013(3)
N42 0.079(5) 0.064(4) 0.046(4) -0.007(3) -0.003(3) 0.025(4)
N43 0.071(4) 0.075(5) 0.063(5) 0.019(4) 0.011(4) 0.020(4)
N44 0.092(5) 0.054(4) 0.051(4) 0.006(3) 0.021(4) 0.022(4)
N45 0.074(5) 0.076(5) 0.090(6) 0.011(4) 0.043(4) 0.002(4)
N46 0.051(3) 0.068(4) 0.046(4) 0.006(3) 0.001(3) -0.009(3)
C11 0.043(4) 0.051(4) 0.058(5) 0.006(4) 0.000(3) -0.011(3)
C12 0.065(5) 0.050(5) 0.060(5) -0.006(4) -0.006(4) -0.019(4)
C13 0.047(4) 0.055(4) 0.048(4) -0.003(3) 0.010(3) 0.008(3)
C14 0.055(4) 0.053(4) 0.044(4) -0.015(3) 0.006(3) 0.007(3)
C15 0.057(4) 0.045(4) 0.047(4) 0.007(3) -0.002(3) -0.009(3)
C16 0.071(5) 0.053(5) 0.047(4) 0.012(4) 0.008(4) -0.008(4)
C17 0.044(4) 0.066(5) 0.062(5) 0.010(4) 0.002(3) 0.004(3)
C18 0.052(4) 0.056(5) 0.083(6) -0.007(4) 0.018(4) 0.007(4)
C21 0.045(4) 0.055(5) 0.073(5) 0.001(4) 0.013(4) -0.006(3)
C22 0.047(4) 0.054(5) 0.062(5) 0.007(4) -0.010(3) 0.005(3)
C23 0.066(4) 0.045(4) 0.040(4) -0.006(3) 0.020(3) -0.007(3)
C24 0.082(5) 0.052(5) 0.037(4) 0.006(3) 0.008(4) 0.001(4)
C25 0.064(5) 0.043(4) 0.048(4) -0.004(3) 0.009(3) -0.006(3)
C26 0.074(5) 0.049(4) 0.045(4) -0.001(3) 0.011(4) -0.001(4)
C27 0.045(4) 0.051(4) 0.053(4) -0.002(3) 0.006(3) -0.005(3)
C28 0.049(4) 0.040(4) 0.057(5) 0.002(3) 0.013(3) -0.010(3)
C31 0.063(5) 0.059(5) 0.089(7) -0.010(5) -0.031(5) 0.009(4)
C32A 0.092(10) 0.069(9) 0.063(8) 0.020(7) -0.002(7) 0.004(8)
C33 0.048(4) 0.080(6) 0.068(5) -0.024(5) 0.021(4) -0.009(4)
C34 0.059(5) 0.062(5) 0.061(5) -0.024(4) 0.007(4) 0.003(4)
C35 0.055(4) 0.065(5) 0.073(6) -0.010(4) 0.025(4) -0.021(4)
C36 0.066(5) 0.054(5) 0.056(5) -0.002(4) 0.010(4) -0.014(4)
C37 0.059(6) 0.056(6) 0.246(19) -0.025(9) -0.005(9) 0.000(5)
C38 0.085(7) 0.102(9) 0.109(9) -0.025(7) -0.052(7) 0.051(6)
C41 0.040(4) 0.097(7) 0.111(8) -0.037(6) 0.023(5) -0.005(4)
C42 0.061(6) 0.092(7) 0.101(8) -0.029(6) -0.025(5) 0.027(5)
C43 0.089(6) 0.081(6) 0.053(5) -0.013(4) 0.032(5) -0.041(5)
C44 0.106(7) 0.058(5) 0.052(5) 0.014(4) -0.003(5) -0.015(5)
C45 0.081(6) 0.075(6) 0.070(6) -0.018(5) 0.005(5) -0.030(5)
C46 0.122(9) 0.077(7) 0.063(6) -0.029(5) 0.015(6) -0.014(6)

loop_
_atom_type_symbol
_atom_type_description
_atom_type_scat_dispersion_real
_atom_type_scat_dispersion_imag
_atom_type_scat_source
C C 0.0033 0.0016 'International Tables Vol C Tables 4.2.6.8 and 6.1.1.4'
H H 0.0000 0.0000 'International Tables Vol C Tables 4.2.6.8 and 6.1.1.4'
N N 0.0061 0.0033 'International Tables Vol C Tables 4.2.6.8 and 6.1.1.4'
S S 0.1246 0.1234 'International Tables Vol C Tables 4.2.6.8 and 6.1.1.4'
Ni Ni 0.3393 1.1124 'International Tables Vol C Tables 4.2.6.8 and 6.1.1.4'
Sb Sb -0.5866 1.5461 'International Tables Vol C Tables 4.2.6.8 and 6.1.1.4'

loop_
_geom_angle_atom_site_label_1
_geom_angle_atom_site_label_2
_geom_angle_atom_site_label_3
_geom_angle
_geom_angle_site_symmetry_1
_geom_angle_site_symmetry_3
S20 Sb1 S24 99.26(7) . .
S20 Sb1 S11 82.04(6) . .
S24 Sb1 S11 88.25(6) . .
S20 Sb1 S8 90.08(6) . .
S24 Sb1 S8 82.28(5) . .
S11 Sb1 S8 166.57(6) . .
S3 Sb2 S21 91.42(6) . .
S3 Sb2 S14 97.37(6) . .
S21 Sb2 S14 86.03(5) . .
S14 Sb3 S15 92.72(6) . .
S14 Sb3 S10 92.63(6) . .
S15 Sb3 S10 88.91(6) . .
S12 Sb4 S1 98.02(7) . .
S12 Sb4 S5 91.94(6) . .
S1 Sb4 S5 102.41(6) . .
S2 Sb5 S1 102.69(7) . .
S2 Sb5 S15 94.13(6) . .
S1 Sb5 S15 90.62(6) . .
S8 Sb6 S17 109.69(7) . .
S8 Sb6 S7 90.64(6) . .
S17 Sb6 S7 85.07(6) . .
S8 Sb6 S18 83.44(6) . .
S17 Sb6 S18 80.52(6) . .
S7 Sb6 S18 161.51(6) . .
S24 Sb7 S5 99.34(6) . .
S24 Sb7 S9 90.86(6) . .
S5 Sb7 S9 88.63(5) . .
S24 Sb7 S12 87.27(6) . .
S5 Sb7 S12 80.44(5) . .
S9 Sb7 S12 168.45(6) . .
S18 Sb8 S16 97.07(8) 4_475 .
S18 Sb8 S17 85.72(6) 4_475 4_475
S16 Sb8 S17 94.59(7) . 4_475
S18 Sb8 S19 88.52(7) 4_475 .
S16 Sb8 S19 84.11(6) . .
S17 Sb8 S19 173.89(6) 4_475 .
S23 Sb9 S10 101.86(7) . .
S23 Sb9 S13 98.34(7) . .
S10 Sb9 S13 94.51(6) . .
S6 Sb10 S3 94.20(6) . .
S6 Sb10 S4 97.59(7) . .
S3 Sb10 S4 97.67(6) . .
S25 Sb11 S22 100.01(8) . .
S25 Sb11 S4 100.99(8) . .
S22 Sb11 S4 95.80(7) . .
S7 Sb12 S20 92.72(6) . .
S7 Sb12 S21 91.00(6) . 3_665
S20 Sb12 S21 97.97(6) . 3_665
S11 Sb13 S9 93.40(6) . .
S11 Sb13 S22 94.25(7) . 2_645
S9 Sb13 S22 100.84(6) . 2_645
S19 Sb14 S13 103.49(7) . .
S19 Sb14 S16 94.80(7) . .
S13 Sb14 S16 92.99(7) . .
N11 Ni1 N16 176.1(2) . .
N11 Ni1 N14 83.0(2) . .
N16 Ni1 N14 94.3(2) . .
N11 Ni1 N15 101.7(2) . .
N16 Ni1 N15 81.1(2) . .
N14 Ni1 N15 173.9(2) . .
N11 Ni1 N12 82.4(2) . .
N16 Ni1 N12 95.0(2) . .
N14 Ni1 N12 93.6(2) . .
N15 Ni1 N12 90.8(2) . .
N11 Ni1 N13 81.3(2) . .
N16 Ni1 N13 101.7(2) . .
N14 Ni1 N13 90.8(2) . .
N15 Ni1 N13 86.2(2) . .
N12 Ni1 N13 162.4(2) . .
N26 Ni2 N21 176.0(2) . .
N26 Ni2 N24 93.9(2) . .
N21 Ni2 N24 82.3(2) . .
N26 Ni2 N25 82.0(2) . .
N21 Ni2 N25 101.8(2) . .
N24 Ni2 N25 175.9(2) . .
N26 Ni2 N23 98.6(2) . .
N21 Ni2 N23 82.9(2) . .
N24 Ni2 N23 91.4(2) . .
N25 Ni2 N23 88.8(2) . .
N26 Ni2 N22 96.7(2) . .
N21 Ni2 N22 82.1(2) . .
N24 Ni2 N22 92.6(2) . .
N25 Ni2 N22 88.3(2) . .
N23 Ni2 N22 163.8(2) . .
N31 Ni3 N35 176.3(3) . .
N31 Ni3 N32 84.0(3) . .
N35 Ni3 N32 95.0(4) . .
N31 Ni3 N34 82.2(2) . .
N35 Ni3 N34 94.3(3) . .
N32 Ni3 N34 92.3(3) . .
N31 Ni3 N36 100.1(3) . .
N35 Ni3 N36 81.1(4) . .
N32 Ni3 N36 174.7(3) . .
N34 Ni3 N36 91.6(3) . .
N31 Ni3 N33 81.5(2) . .
N35 Ni3 N33 102.1(3) . .
N32 Ni3 N33 91.2(3) . .
N34 Ni3 N33 162.9(2) . .
N36 Ni3 N33 86.1(3) . .
N41 Ni4 N45 175.7(3) . .
N41 Ni4 N43 82.5(3) . .
N45 Ni4 N43 96.7(3) . .
N41 Ni4 N44 83.2(3) . .
N45 Ni4 N44 92.7(3) . .
N43 Ni4 N44 90.1(3) . .
N41 Ni4 N42 82.2(3) . .
N45 Ni4 N42 99.2(3) . .
N43 Ni4 N42 162.3(3) . .
N44 Ni4 N42 96.8(3) . .
N41 Ni4 N46 102.0(2) . .
N45 Ni4 N46 82.2(3) . .
N43 Ni4 N46 88.2(3) . .
N44 Ni4 N46 174.4(3) . .
N42 Ni4 N46 86.4(3) . .
Sb4 S1 Sb5 96.69(6) . .
Sb2 S3 Sb10 89.94(6) . .
Sb11 S4 Sb10 98.50(7) . .
Sb4 S5 Sb7 89.72(6) . .
Sb12 S7 Sb6 94.45(6) . .
Sb6 S8 Sb1 93.64(6) . .
Sb13 S9 Sb7 93.81(6) . .
Sb9 S10 Sb3 97.04(6) . .
Sb13 S11 Sb1 92.64(6) . .
Sb4 S12 Sb7 84.06(6) . .
Sb14 S13 Sb9 92.02(6) . .
Sb3 S14 Sb2 100.85(6) . .
Sb3 S15 Sb5 92.01(6) . .
Sb8 S16 Sb14 87.96(6) . .
Sb6 S17 Sb8 92.69(6) . 4_676
Sb8 S18 Sb6 88.49(6) 4_676 .
Sb14 S19 Sb8 82.28(6) . .
Sb12 S20 Sb1 96.39(6) . .
Sb12 S21 Sb2 97.68(6) 3_665 .
Sb13 S22 Sb11 96.70(6) 2_655 .
Sb7 S24 Sb1 98.61(6) . .
C13 N11 C11 112.0(5) . .
C13 N11 C15 112.2(6) . .
C11 N11 C15 110.6(5) . .
C13 N11 Ni1 106.7(4) . .
C11 N11 Ni1 105.6(4) . .
C15 N11 Ni1 109.4(4) . .
C12 N12 Ni1 109.0(4) . .
C14 N13 Ni1 110.3(4) . .
C16 N14 Ni1 109.1(4) . .
C17 N15 Ni1 107.4(4) . .
C18 N16 Ni1 109.9(4) . .
C21 N21 C23 112.0(5) . .
C21 N21 C25 112.2(6) . .
C23 N21 C25 109.7(5) . .
C21 N21 Ni2 106.1(4) . .
C23 N21 Ni2 105.3(4) . .
C25 N21 Ni2 111.3(4) . .
C22 N22 Ni2 109.7(4) . .
C24 N23 Ni2 109.0(4) . .
C26 N24 Ni2 109.3(4) . .
C28 N25 Ni2 107.9(4) . .
C27 N26 Ni2 110.5(4) . .
C33 N31 C35 111.9(6) . .
C33 N31 C31 111.8(7) . .
C35 N31 C31 111.7(6) . .
C33 N31 Ni3 107.1(4) . .
C35 N31 Ni3 105.3(4) . .
C31 N31 Ni3 108.7(5) . .
C32A N32 C32B 34.9(11) . .
C32A N32 Ni3 111.6(7) . .
C32B N32 Ni3 102.8(10) . .
C34 N33 Ni3 109.3(4) . .
C36 N34 Ni3 110.3(4) . .
C37 N35 Ni3 113.1(8) . .
C38 N36 Ni3 102.1(6) . .
C41 N41 C43 112.8(7) . .
C41 N41 C45 113.0(7) . .
C43 N41 C45 110.0(7) . .
C41 N41 Ni4 105.7(5) . .
C43 N41 Ni4 104.8(4) . .
C45 N41 Ni4 110.1(5) . .
C42 N42 Ni4 110.7(6) . .
C44 N43 Ni4 110.7(5) . .
C46 N44 Ni4 108.5(5) . .
C47B N45 C47A 33.3(10) . .
C47B N45 Ni4 106.9(8) . .
C47A N45 Ni4 106.7(9) . .
C48A N46 C48B 28.7(8) . .
C48A N46 Ni4 112.1(7) . .
C48B N46 Ni4 102.9(8) . .
N11 C11 C12 111.3(6) . .
N12 C12 C11 110.5(6) . .
N11 C13 C14 111.3(5) . .
N13 C14 C13 110.3(6) . .
N11 C15 C16 113.3(6) . .
N14 C16 C15 109.3(6) . .
N15 C17 C18 108.9(7) . .
N16 C18 C17 108.5(6) . .
N21 C21 C22 110.5(6) . .
N22 C22 C21 110.2(6) . .
N21 C23 C24 111.1(5) . .
N23 C24 C23 111.9(6) . .
N21 C25 C26 112.5(6) . .
N24 C26 C25 110.0(6) . .
N26 C27 C28 110.9(6) . .
N25 C28 C27 111.1(6) . .
C32B C31 N31 120.8(15) . .
C32B C31 C32A 38.5(14) . .
N31 C31 C32A 113.1(8) . .
N32 C32A C31 113.1(10) . .
C31 C32B N32 110(2) . .
N31 C33 C34 110.6(6) . .
N33 C34 C33 109.2(6) . .
N31 C35 C36 110.9(6) . .
N34 C36 C35 110.8(6) . .
N35 C37 C38 108.7(9) . .
C37 C38 N36 110.8(9) . .
N41 C41 C42 111.2(7) . .
N42 C42 C41 108.4(7) . .
N41 C43 C44 111.2(6) . .
N43 C44 C43 110.5(7) . .
C46 C45 N41 112.6(7) . .
N44 C46 C45 113.9(8) . .
N45 C47A C48A 114.4(13) . .
N46 C48A C47A 104.1(13) . .
N45 C47B C48B 102.4(13) . .
C47B C48B N46 105.9(12) . .

loop_
_geom_bond_atom_site_label_1
_geom_bond_atom_site_label_2
_geom_bond_distance
_geom_bond_site_symmetry_2
Sb1 S20 2.4621(18) .
Sb1 S24 2.4704(17) .
Sb1 S11 2.7170(18) .
Sb1 S8 2.7293(18) .
Sb2 S3 2.4618(18) .
Sb2 S21 2.4953(17) .
Sb2 S14 2.5165(16) .
Sb3 S14 2.4374(16) .
Sb3 S15 2.4824(17) .
Sb3 S10 2.5323(17) .
Sb4 S12 2.3682(19) .
Sb4 S1 2.4415(18) .
Sb4 S5 2.4908(17) .
Sb5 S2 2.3517(19) .
Sb5 S1 2.4686(17) .
Sb5 S15 2.5187(18) .
Sb6 S8 2.4075(18) .
Sb6 S17 2.4138(17) .
Sb6 S7 2.6052(18) .
Sb6 S18 2.7992(19) .
Sb7 S24 2.4394(16) .
Sb7 S5 2.5175(17) .
Sb7 S9 2.6382(17) .
Sb7 S12 2.878(2) .
Sb8 S18 2.3753(18) 4_475
Sb8 S16 2.462(2) .
Sb8 S17 2.5912(19) 4_475
Sb8 S19 2.847(2) .
Sb9 S23 2.316(2) .
Sb9 S10 2.4628(18) .
Sb9 S13 2.4897(19) .
Sb10 S6 2.3781(18) .
Sb10 S3 2.4719(17) .
Sb10 S4 2.5087(19) .
Sb11 S25 2.328(2) .
Sb11 S22 2.4697(19) .
Sb11 S4 2.5073(18) .
Sb12 S7 2.4514(19) .
Sb12 S20 2.4563(17) .
Sb12 S21 2.4719(18) 3_665
Sb13 S11 2.4285(19) .
Sb13 S9 2.4375(17) .
Sb13 S22 2.4493(17) 2_645
Sb14 S19 2.353(2) .
Sb14 S13 2.4473(19) .
Sb14 S16 2.492(2) .
Ni1 N11 2.093(6) .
Ni1 N16 2.106(6) .
Ni1 N14 2.107(6) .
Ni1 N15 2.131(6) .
Ni1 N12 2.170(6) .
Ni1 N13 2.172(6) .
Ni2 N26 2.090(5) .
Ni2 N21 2.091(5) .
Ni2 N24 2.117(6) .
Ni2 N25 2.135(5) .
Ni2 N23 2.145(6) .
Ni2 N22 2.161(6) .
Ni3 N31 2.071(5) .
Ni3 N35 2.091(7) .
Ni3 N32 2.100(7) .
Ni3 N34 2.127(6) .
Ni3 N36 2.155(7) .
Ni3 N33 2.179(6) .
Ni4 N41 2.091(6) .
Ni4 N45 2.095(6) .
Ni4 N43 2.109(7) .
Ni4 N44 2.118(7) .
Ni4 N42 2.135(6) .
Ni4 N46 2.141(6) .
S17 Sb8 2.5912(19) 4_676
S18 Sb8 2.3753(18) 4_676
S21 Sb12 2.4719(18) 3_665
S22 Sb13 2.4493(17) 2_655
N11 C13 1.471(9) .
N11 C11 1.483(9) .
N11 C15 1.497(9) .
N12 C12 1.469(10) .
N13 C14 1.484(9) .
N14 C16 1.467(10) .
N15 C17 1.480(9) .
N16 C18 1.468(10) .
N21 C21 1.476(9) .
N21 C23 1.485(9) .
N21 C25 1.486(9) .
N22 C22 1.473(9) .
N23 C24 1.471(9) .
N24 C26 1.472(10) .
N25 C28 1.448(8) .
N26 C27 1.470(9) .
N31 C33 1.478(9) .
N31 C35 1.479(9) .
N31 C31 1.490(10) .
N32 C32A 1.336(15) .
N32 C32B 1.71(3) .
N33 C34 1.479(9) .
N34 C36 1.467(9) .
N35 C37 1.408(16) .
N36 C38 1.556(13) .
N41 C41 1.471(11) .
N41 C43 1.480(11) .
N41 C45 1.506(10) .
N42 C42 1.459(12) .
N43 C44 1.463(11) .
N44 C46 1.437(12) .
N45 C47B 1.455(16) .
N45 C47A 1.515(17) .
N46 C48A 1.492(14) .
N46 C48B 1.526(14) .
C11 C12 1.508(11) .
C13 C14 1.518(10) .
C15 C16 1.516(10) .
C17 C18 1.489(11) .
C21 C22 1.528(11) .
C23 C24 1.506(11) .
C25 C26 1.522(10) .
C27 C28 1.500(9) .
C31 C32B 1.25(3) .
C31 C32A 1.570(17) .
C33 C34 1.504(11) .
C35 C36 1.506(11) .
C37 C38 1.432(18) .
C41 C42 1.522(15) .
C43 C44 1.498(13) .
C45 C46 1.493(13) .
C47A C48A 1.517(17) .
C47B C48B 1.520(18) .
